data_1553403
loop_
_publ_author_name
'Fragoso-Serrano, Mabel'
'Ortiz-Pastrana, Naytz\'e'
'Luna-Cruz, Norma'
'Toscano, Rub\'en A'
'Alpuche-Sol\'is, Angel G'
'Ortega, Alfredo'
'Bautista, Elih\'u'

_publ_section_title
;
 Amarisolide F, an Acylated Diterpenoid Glucoside and Related Terpenoids
 from Salvia amarissima.
;
_journal_issue 3
_journal_name_full 'Journal of natural products'
_journal_page_first 631
_journal_page_last 635
_journal_paper_doi 10.1021/acs.jnatprod.8b00565
_journal_volume 82
_journal_year 2019
_chemical_formula_sum 'C22 H22 O8'
_chemical_formula_weight 414.39
_space_group_crystal_system orthorhombic
_space_group_IT_number 19
_space_group_name_Hall 'P 2ac 2ab'
_space_group_name_H-M_alt 'P 21 21 21'
_atom_sites_solution_hydrogens mixed
_audit_creation_method SHELXL-2016/6
_cell_angle_alpha 90
_cell_angle_beta 90
_cell_angle_gamma 90
_cell_formula_units_Z 4
_cell_length_a 6.97910(10)
_cell_length_b 12.6221(2)
_cell_length_c 22.9412(4)
_cell_measurement_temperature 298(2)
_cell_volume 2020.91(6)
_computing_structure_refinement 'SHELXL-2016/6 (Sheldrick, 2016)'
_computing_structure_solution 'SHELXT 2014/4 (Sheldrick, 2014)'
_diffrn_ambient_temperature 298(2)
_diffrn_measured_fraction_theta_full 0.997
_diffrn_measured_fraction_theta_max 0.997
_diffrn_radiation_type CuK\a
_diffrn_radiation_wavelength 1.54178
_diffrn_reflns_av_R_equivalents 0.0842
_diffrn_reflns_av_unetI/netI 0.0319
_diffrn_reflns_Laue_measured_fraction_full 0.997
_diffrn_reflns_Laue_measured_fraction_max 0.997
_diffrn_reflns_limit_h_max 8
_diffrn_reflns_limit_h_min -8
_diffrn_reflns_limit_k_max 15
_diffrn_reflns_limit_k_min -15
_diffrn_reflns_limit_l_max 29
_diffrn_reflns_limit_l_min -28
_diffrn_reflns_number 38652
_diffrn_reflns_point_group_measured_fraction_full 0.998
_diffrn_reflns_point_group_measured_fraction_max 0.997
_diffrn_reflns_theta_full 67.679
_diffrn_reflns_theta_max 77.370
_diffrn_reflns_theta_min 5.210
_exptl_absorpt_coefficient_mu 0.876
_exptl_crystal_density_diffrn 1.362
_exptl_crystal_F_000 872
_refine_diff_density_max 0.419
_refine_diff_density_min -0.176
_refine_diff_density_rms 0.040
_refine_ls_abs_structure_details
;
 Flack x determined using 1191 quotients [(I+)-(I-)]/[(I+)+(I-)]
 (Parsons, Flack and Wagner, Acta Cryst. B69 (2013) 249-259).
;
_refine_ls_abs_structure_Flack -0.08(13)
_refine_ls_extinction_method none
_refine_ls_goodness_of_fit_ref 1.035
_refine_ls_hydrogen_treatment mixed
_refine_ls_matrix_type full
_refine_ls_number_parameters 276
_refine_ls_number_reflns 4276
_refine_ls_number_restraints 0
_refine_ls_restrained_S_all 1.035
_refine_ls_R_factor_all 0.0662
_refine_ls_R_factor_gt 0.0496
_refine_ls_shift/su_max 0.000
_refine_ls_shift/su_mean 0.000
_refine_ls_structure_factor_coef Fsqd
_refine_ls_weighting_details 'w=1/[\s^2^(Fo^2^)+(0.0710P)^2^+0.3636P] where P=(Fo^2^+2Fc^2^)/3'
_refine_ls_weighting_scheme calc
_refine_ls_wR_factor_gt 0.1260
_refine_ls_wR_factor_ref 0.1412
_reflns_Friedel_coverage 0.739
_reflns_Friedel_fraction_full 1.000
_reflns_Friedel_fraction_max 0.997
_reflns_number_gt 3326
_reflns_number_total 4276
_reflns_threshold_expression 'I > 2\s(I)'
_cod_data_source_file np8b00565_si_001.cif
_cod_data_source_block 103OHA17
_cod_database_code 1553403
_shelx_shelxl_version_number 2016/6
_shelx_space_group_comment
;
The symmetry employed for this shelxl refinement is uniquely defined
by the following loop, which should always be used as a source of
symmetry information in preference to the above space-group names.
They are only intended as comments.
;

loop_
_space_group_symop_operation_xyz
'x, y, z'
'x+1/2, -y+1/2, -z'
'-x, y+1/2, -z+1/2'
'-x+1/2, -y, z+1/2'

loop_
_atom_site_label
_atom_site_type_symbol
_atom_site_fract_x
_atom_site_fract_y
_atom_site_fract_z
_atom_site_U_iso_or_equiv
_atom_site_adp_type
_atom_site_occupancy
_atom_site_site_symmetry_order
_atom_site_calc_flag
_atom_site_refinement_flags_posn
_atom_site_refinement_flags_adp
O1 O 0.7205(4) 0.71312(19) 0.32944(11) 0.0690(7) Uani 1 1 d . .
O2 O 0.5058(4) 0.5500(2) 0.36515(13) 0.0659(7) Uani 1 1 d . .
H2A H 0.548(8) 0.601(4) 0.336(2) 0.099 Uiso 1 1 d . U
O3 O 0.8351(4) 0.24197(19) 0.41100(13) 0.0672(7) Uani 1 1 d . .
O4 O 0.5373(8) -0.0172(3) 0.3482(2) 0.1182(15) Uani 1 1 d . .
O5 O 1.0972(4) 0.3115(2) 0.44616(18) 0.0850(9) Uani 1 1 d . .
O6 O 1.0959(6) 0.8287(3) 0.39471(17) 0.1078(13) Uani 1 1 d . .
O7 O 0.8303(5) 0.79019(19) 0.44311(12) 0.0731(8) Uani 1 1 d . .
O8 O 0.8771(9) 0.8420(4) 0.2845(2) 0.142(2) Uani 1 1 d . .
C1 C 0.8040(6) 0.4689(3) 0.33986(15) 0.0564(8) Uani 1 1 d . .
H1 H 0.770565 0.400761 0.328238 0.068 Uiso 1 1 calc R U
C2 C 0.9489(7) 0.5144(3) 0.31219(17) 0.0673(10) Uani 1 1 d . .
H2 H 1.006271 0.476511 0.282113 0.081 Uiso 1 1 calc R U
C3 C 1.0279(7) 0.6225(3) 0.32563(19) 0.0707(10) Uani 1 1 d . .
H3A H 1.150240 0.615797 0.345376 0.085 Uiso 1 1 calc R U
H3B H 1.047989 0.661503 0.289724 0.085 Uiso 1 1 calc R U
C4 C 0.8889(5) 0.6807(2) 0.36376(16) 0.0546(8) Uani 1 1 d . .
C5 C 0.8064(5) 0.6118(2) 0.41313(14) 0.0471(7) Uani 1 1 d . .
C6 C 0.9775(5) 0.5670(3) 0.44846(15) 0.0535(8) Uani 1 1 d . .
H6A H 1.063140 0.530280 0.422018 0.064 Uiso 1 1 calc R U
H6B H 1.047867 0.625703 0.465411 0.064 Uiso 1 1 calc R U
C7 C 0.9192(6) 0.4917(3) 0.49671(17) 0.0591(9) Uani 1 1 d . .
H7A H 0.843169 0.529515 0.525357 0.071 Uiso 1 1 calc R U
H7B H 1.032899 0.464886 0.516022 0.071 Uiso 1 1 calc R U
C8 C 0.8029(5) 0.3989(3) 0.47246(15) 0.0522(7) Uani 1 1 d . .
H8 H 0.749520 0.362711 0.506582 0.063 Uiso 1 1 calc R U
C9 C 0.6299(4) 0.4354(3) 0.43675(15) 0.0507(7) Uani 1 1 d . .
C10 C 0.6883(4) 0.5177(2) 0.38856(14) 0.0465(7) Uani 1 1 d . .
C11 C 0.5422(5) 0.3381(3) 0.40951(16) 0.0555(8) Uani 1 1 d . .
H11 H 0.413920 0.340626 0.398600 0.067 Uiso 1 1 calc R U
C12 C 0.6376(6) 0.2503(3) 0.40044(16) 0.0589(8) Uani 1 1 d . .
C13 C 0.5619(7) 0.1519(3) 0.37696(18) 0.0689(11) Uani 1 1 d . .
C14 C 0.3638(7) 0.1282(3) 0.36494(19) 0.0772(12) Uani 1 1 d . .
H14 H 0.260246 0.174060 0.368746 0.093 Uiso 1 1 calc R U
C15 C 0.3582(10) 0.0275(4) 0.3473(2) 0.0988(18) Uani 1 1 d . .
H15 H 0.247379 -0.007683 0.335805 0.119 Uiso 1 1 calc R U
C16 C 0.6613(9) 0.0616(4) 0.3656(3) 0.0959(16) Uani 1 1 d . .
H16 H 0.793339 0.054080 0.369071 0.115 Uiso 1 1 calc R U
C17 C 0.9254(5) 0.3184(3) 0.44244(19) 0.0608(9) Uani 1 1 d . .
C18 C 0.9553(7) 0.7758(3) 0.39968(18) 0.0700(11) Uani 1 1 d . .
C19 C 0.7044(6) 0.6980(3) 0.44862(17) 0.0617(9) Uani 1 1 d . .
H19A H 0.578395 0.712857 0.432735 0.074 Uiso 1 1 calc R U
H19B H 0.691004 0.676972 0.489085 0.074 Uiso 1 1 calc R U
C20 C 0.4810(6) 0.4821(3) 0.47885(19) 0.0668(10) Uani 1 1 d . .
H20A H 0.374165 0.508986 0.457042 0.100 Uiso 1 1 calc R U
H20B H 0.538174 0.538591 0.500801 0.100 Uiso 1 1 calc R U
H20C H 0.437580 0.427807 0.505027 0.100 Uiso 1 1 calc R U
C21 C 0.7344(11) 0.7920(4) 0.2900(2) 0.0940(17) Uani 1 1 d . .
C22 C 0.5501(13) 0.8036(4) 0.2579(3) 0.139(3) Uani 1 1 d . .
H22A H 0.559752 0.861415 0.230877 0.209 Uiso 1 1 calc R U
H22B H 0.448639 0.817400 0.285103 0.209 Uiso 1 1 calc R U
H22C H 0.523176 0.739380 0.237012 0.209 Uiso 1 1 calc R U

loop_
_atom_site_aniso_label
_atom_site_aniso_U_11
_atom_site_aniso_U_22
_atom_site_aniso_U_33
_atom_site_aniso_U_23
_atom_site_aniso_U_13
_atom_site_aniso_U_12
O1 0.096(2) 0.0480(12) 0.0632(14) 0.0066(11) -0.0200(14) 0.0043(13)
O2 0.0499(13) 0.0594(14) 0.0885(18) 0.0017(13) -0.0234(13) 0.0018(11)
O3 0.0631(15) 0.0464(12) 0.0919(18) -0.0032(12) 0.0023(14) 0.0026(12)
O4 0.147(4) 0.0665(19) 0.141(3) -0.043(2) 0.023(3) -0.030(2)
O5 0.0526(16) 0.0663(17) 0.136(3) 0.0091(18) -0.0037(17) 0.0067(13)
O6 0.132(3) 0.085(2) 0.106(2) 0.0033(19) 0.006(2) -0.062(2)
O7 0.098(2) 0.0452(12) 0.0764(17) -0.0117(12) -0.0015(17) -0.0123(14)
O8 0.177(5) 0.114(3) 0.135(4) 0.076(3) 0.019(4) -0.002(3)
C1 0.070(2) 0.0439(16) 0.0552(17) -0.0045(13) -0.0019(17) 0.0022(15)
C2 0.084(3) 0.0561(19) 0.062(2) -0.0032(17) 0.013(2) 0.0067(19)
C3 0.075(3) 0.066(2) 0.071(2) 0.0096(19) 0.016(2) -0.007(2)
C4 0.065(2) 0.0426(15) 0.0568(17) 0.0024(14) -0.0051(16) -0.0037(15)
C5 0.0466(16) 0.0417(14) 0.0531(16) -0.0015(13) -0.0049(14) -0.0028(13)
C6 0.0489(17) 0.0491(17) 0.0626(18) 0.0046(15) -0.0099(15) -0.0104(14)
C7 0.061(2) 0.0557(19) 0.0604(19) 0.0076(15) -0.0127(16) -0.0109(16)
C8 0.0528(18) 0.0487(16) 0.0551(17) 0.0063(14) -0.0032(15) -0.0048(14)
C9 0.0423(16) 0.0458(16) 0.0639(18) -0.0031(14) -0.0020(14) -0.0044(13)
C10 0.0409(15) 0.0407(14) 0.0579(17) -0.0022(13) -0.0081(14) 0.0013(12)
C11 0.0495(18) 0.0462(17) 0.071(2) -0.0031(15) -0.0031(16) -0.0093(13)
C12 0.064(2) 0.0472(17) 0.065(2) 0.0043(15) 0.0003(17) -0.0086(16)
C13 0.089(3) 0.0475(18) 0.070(2) -0.0054(16) 0.002(2) -0.0143(18)
C14 0.097(3) 0.059(2) 0.075(2) -0.001(2) -0.003(2) -0.025(2)
C15 0.117(4) 0.079(3) 0.101(4) -0.022(3) 0.007(3) -0.041(3)
C16 0.113(4) 0.061(2) 0.114(4) -0.022(3) 0.013(3) -0.022(3)
C17 0.054(2) 0.0460(17) 0.082(2) 0.0102(17) -0.0025(18) -0.0009(15)
C18 0.090(3) 0.0472(18) 0.073(2) 0.0067(17) -0.004(2) -0.0186(19)
C19 0.071(2) 0.0477(17) 0.066(2) -0.0094(15) 0.0051(18) -0.0036(17)
C20 0.054(2) 0.061(2) 0.085(2) -0.0097(19) 0.0126(19) -0.0089(17)
C21 0.157(6) 0.059(2) 0.066(2) 0.014(2) -0.006(3) 0.018(3)
C22 0.248(9) 0.081(3) 0.089(3) -0.012(3) -0.081(5) 0.058(4)

loop_
_atom_type_symbol
_atom_type_description
_atom_type_scat_dispersion_real
_atom_type_scat_dispersion_imag
_atom_type_scat_source
C C 0.0181 0.0091 'International Tables Vol C Tables 4.2.6.8 and 6.1.1.4'
H H 0.0000 0.0000 'International Tables Vol C Tables 4.2.6.8 and 6.1.1.4'
O O 0.0492 0.0322 'International Tables Vol C Tables 4.2.6.8 and 6.1.1.4'

loop_
_geom_angle_atom_site_label_1
_geom_angle_atom_site_label_2
_geom_angle_atom_site_label_3
_geom_angle
C21 O1 C4 120.4(4)
C10 O2 H2A 100(3)
C17 O3 C12 119.6(3)
C15 O4 C16 106.3(4)
C18 O7 C19 110.4(3)
C2 C1 C10 125.8(3)
C2 C1 H1 117.1
C10 C1 H1 117.1
C1 C2 C3 125.1(4)
C1 C2 H2 117.4
C3 C2 H2 117.4
C4 C3 C2 109.1(3)
C4 C3 H3A 109.9
C2 C3 H3A 109.9
C4 C3 H3B 109.9
C2 C3 H3B 109.9
H3A C3 H3B 108.3
O1 C4 C3 109.9(3)
O1 C4 C18 108.2(3)
C3 C4 C18 120.2(4)
O1 C4 C5 104.6(3)
C3 C4 C5 113.2(3)
C18 C4 C5 99.3(3)
C19 C5 C4 99.3(3)
C19 C5 C6 109.8(3)
C4 C5 C6 107.6(3)
C19 C5 C10 119.3(3)
C4 C5 C10 111.4(3)
C6 C5 C10 108.7(2)
C7 C6 C5 113.8(3)
C7 C6 H6A 108.8
C5 C6 H6A 108.8
C7 C6 H6B 108.8
C5 C6 H6B 108.8
H6A C6 H6B 107.7
C6 C7 C8 110.9(3)
C6 C7 H7A 109.5
C8 C7 H7A 109.5
C6 C7 H7B 109.5
C8 C7 H7B 109.5
H7A C7 H7B 108.0
C17 C8 C7 112.6(3)
C17 C8 C9 114.2(3)
C7 C8 C9 112.5(3)
C17 C8 H8 105.6
C7 C8 H8 105.6
C9 C8 H8 105.6
C11 C9 C8 107.3(3)
C11 C9 C20 107.3(3)
C8 C9 C20 108.2(3)
C11 C9 C10 110.6(3)
C8 C9 C10 111.8(2)
C20 C9 C10 111.4(3)
O2 C10 C1 108.2(3)
O2 C10 C5 112.9(2)
C1 C10 C5 107.3(3)
O2 C10 C9 102.7(2)
C1 C10 C9 112.9(2)
C5 C10 C9 112.8(3)
C12 C11 C9 123.3(3)
C12 C11 H11 118.4
C9 C11 H11 118.4
C11 C12 O3 122.3(3)
C11 C12 C13 126.7(4)
O3 C12 C13 111.0(3)
C16 C13 C14 106.2(4)
C16 C13 C12 127.0(4)
C14 C13 C12 126.7(4)
C15 C14 C13 106.5(5)
C15 C14 H14 126.8
C13 C14 H14 126.8
C14 C15 O4 111.1(5)
C14 C15 H15 124.4
O4 C15 H15 124.4
C13 C16 O4 109.9(5)
C13 C16 H16 125.0
O4 C16 H16 125.0
O5 C17 O3 116.6(4)
O5 C17 C8 125.8(4)
O3 C17 C8 117.5(3)
O6 C18 O7 122.1(4)
O6 C18 C4 129.7(4)
O7 C18 C4 108.1(3)
O7 C19 C5 103.9(3)
O7 C19 H19A 111.0
C5 C19 H19A 111.0
O7 C19 H19B 111.0
C5 C19 H19B 111.0
H19A C19 H19B 109.0
C9 C20 H20A 109.5
C9 C20 H20B 109.5
H20A C20 H20B 109.5
C9 C20 H20C 109.5
H20A C20 H20C 109.5
H20B C20 H20C 109.5
O8 C21 O1 121.6(5)
O8 C21 C22 128.4(5)
O1 C21 C22 110.0(6)
C21 C22 H22A 109.5
C21 C22 H22B 109.5
H22A C22 H22B 109.5
C21 C22 H22C 109.5
H22A C22 H22C 109.5
H22B C22 H22C 109.5

loop_
_geom_bond_atom_site_label_1
_geom_bond_atom_site_label_2
_geom_bond_distance
O1 C21 1.349(5)
O1 C4 1.473(5)
O2 C10 1.442(4)
O2 H2A 0.98(6)
O3 C17 1.360(5)
O3 C12 1.403(5)
O4 C15 1.372(8)
O4 C16 1.377(6)
O5 C17 1.205(5)
O6 C18 1.193(5)
O7 C18 1.337(5)
O7 C19 1.463(4)
O8 C21 1.186(8)
C1 C2 1.325(6)
C1 C10 1.510(5)
C1 H1 0.9300
C2 C3 1.503(6)
C2 H2 0.9300
C3 C4 1.499(6)
C3 H3A 0.9700
C3 H3B 0.9700
C4 C18 1.527(5)
C4 C5 1.540(5)
C5 C19 1.535(5)
C5 C6 1.549(4)
C5 C10 1.551(4)
C6 C7 1.515(5)
C6 H6A 0.9700
C6 H6B 0.9700
C7 C8 1.530(4)
C7 H7A 0.9700
C7 H7B 0.9700
C8 C17 1.496(5)
C8 C9 1.530(4)
C8 H8 0.9800
C9 C11 1.508(4)
C9 C20 1.536(5)
C9 C10 1.571(5)
C11 C12 1.311(5)
C11 H11 0.9300
C12 C13 1.453(5)
C13 C16 1.360(7)
C13 C14 1.441(7)
C14 C15 1.334(6)
C14 H14 0.9300
C15 H15 0.9300
C16 H16 0.9300
C19 H19A 0.9700
C19 H19B 0.9700
C20 H20A 0.9600
C20 H20B 0.9600
C20 H20C 0.9600
C21 C22 1.489(9)
C22 H22A 0.9600
C22 H22B 0.9600
C22 H22C 0.9600

loop_
_geom_hbond_atom_site_label_D
_geom_hbond_atom_site_label_H
_geom_hbond_atom_site_label_A
_geom_hbond_distance_DH
_geom_hbond_distance_HA
_geom_hbond_distance_DA
_geom_hbond_angle_DHA
_geom_hbond_site_symmetry_A
O2 H2A O1 0.98(6) 1.87(6) 2.675(4) 138(5) .
C3 H3A O2 0.97 2.66 3.575(5) 158.3 1_655
C3 H3B O8 0.97 2.57 3.111(6) 115.0 .
C11 H11 O5 0.93 2.49 3.235(5) 137.0 1_455

loop_
_geom_torsion_atom_site_label_1
_geom_torsion_atom_site_label_2
_geom_torsion_atom_site_label_3
_geom_torsion_atom_site_label_4
_geom_torsion
C10 C1 C2 C3 1.8(6)
C1 C2 C3 C4 -14.3(6)
C21 O1 C4 C3 -72.2(4)
C21 O1 C4 C18 60.9(5)
C21 O1 C4 C5 166.0(3)
C2 C3 C4 O1 -72.8(4)
C2 C3 C4 C18 160.5(3)
C2 C3 C4 C5 43.7(4)
O1 C4 C5 C19 -70.1(3)
C3 C4 C5 C19 170.2(3)
C18 C4 C5 C19 41.6(3)
O1 C4 C5 C6 175.5(2)
C3 C4 C5 C6 55.9(4)
C18 C4 C5 C6 -72.8(3)
O1 C4 C5 C10 56.5(3)
C3 C4 C5 C10 -63.1(4)
C18 C4 C5 C10 168.2(3)
C19 C5 C6 C7 76.3(4)
C4 C5 C6 C7 -176.5(3)
C10 C5 C6 C7 -55.8(4)
C5 C6 C7 C8 57.1(4)
C6 C7 C8 C17 76.5(4)
C6 C7 C8 C9 -54.2(4)
C17 C8 C9 C11 43.4(4)
C7 C8 C9 C11 173.3(3)
C17 C8 C9 C20 158.9(3)
C7 C8 C9 C20 -71.2(4)
C17 C8 C9 C10 -78.1(3)
C7 C8 C9 C10 51.8(4)
C2 C1 C10 O2 104.3(4)
C2 C1 C10 C5 -17.7(5)
C2 C1 C10 C9 -142.7(4)
C19 C5 C10 O2 41.4(4)
C4 C5 C10 O2 -73.4(3)
C6 C5 C10 O2 168.2(3)
C19 C5 C10 C1 160.5(3)
C4 C5 C10 C1 45.7(3)
C6 C5 C10 C1 -72.7(3)
C19 C5 C10 C9 -74.5(3)
C4 C5 C10 C9 170.7(3)
C6 C5 C10 C9 52.3(3)
C11 C9 C10 O2 66.8(3)
C8 C9 C10 O2 -173.8(3)
C20 C9 C10 O2 -52.5(3)
C11 C9 C10 C1 -49.5(4)
C8 C9 C10 C1 69.9(3)
C20 C9 C10 C1 -168.9(3)
C11 C9 C10 C5 -171.4(3)
C8 C9 C10 C5 -52.0(3)
C20 C9 C10 C5 69.3(3)
C8 C9 C11 C12 -23.1(5)
C20 C9 C11 C12 -139.3(4)
C10 C9 C11 C12 99.0(4)
C9 C11 C12 O3 -5.4(6)
C9 C11 C12 C13 177.0(4)
C17 O3 C12 C11 13.8(5)
C17 O3 C12 C13 -168.3(3)
C11 C12 C13 C16 177.6(5)
O3 C12 C13 C16 -0.2(6)
C11 C12 C13 C14 -7.1(7)
O3 C12 C13 C14 175.0(4)
C16 C13 C14 C15 -0.3(6)
C12 C13 C14 C15 -176.4(4)
C13 C14 C15 O4 1.5(6)
C16 O4 C15 C14 -2.1(6)
C14 C13 C16 O4 -1.0(6)
C12 C13 C16 O4 175.0(4)
C15 O4 C16 C13 1.9(6)
C12 O3 C17 O5 -174.3(4)
C12 O3 C17 C8 9.7(5)
C7 C8 C17 O5 15.0(6)
C9 C8 C17 O5 144.9(4)
C7 C8 C17 O3 -169.3(3)
C9 C8 C17 O3 -39.5(4)
C19 O7 C18 O6 -163.9(4)
C19 O7 C18 C4 13.0(4)
O1 C4 C18 O6 -110.0(5)
C3 C4 C18 O6 17.4(7)
C5 C4 C18 O6 141.2(5)
O1 C4 C18 O7 73.4(4)
C3 C4 C18 O7 -159.2(3)
C5 C4 C18 O7 -35.4(4)
C18 O7 C19 C5 15.2(4)
C4 C5 C19 O7 -35.9(3)
C6 C5 C19 O7 76.8(3)
C10 C5 C19 O7 -156.9(3)
C4 O1 C21 O8 -5.1(7)
C4 O1 C21 C22 175.4(4)
